data_1503620
loop_
_publ_author_name
'Kemppainen, Eeva K.'
'Sahoo, Gokarneswar'
'Valkonen, Arto'
'Pihko, Petri M.'

_publ_section_title
;
 Mukaiyama-Michael reactions with acrolein and methacrolein: a catalytic
 enantioselective synthesis of the c17-c28 fragment of pectenotoxins.
;
_journal_issue 4
_journal_name_full 'Organic letters'
_journal_page_first 1086
_journal_page_last 1089
_journal_paper_doi 10.1021/ol203486p
_journal_volume 14
_journal_year 2012
_chemical_absolute_configuration ad
_chemical_formula_moiety 'C20 H30 O5'
_chemical_formula_sum 'C20 H30 O5'
_chemical_formula_weight 350.44
_chemical_name_systematic
;
 ?
;
_space_group_IT_number 19
_symmetry_cell_setting orthorhombic
_symmetry_space_group_name_Hall 'P 2ac 2ab'
_symmetry_space_group_name_H-M 'P 21 21 21'
_atom_sites_solution_hydrogens geom
_atom_sites_solution_primary direct
_atom_sites_solution_secondary difmap
_audit_creation_method SHELXL-97
_cell_angle_alpha 90.00
_cell_angle_beta 90.00
_cell_angle_gamma 90.00
_cell_formula_units_Z 4
_cell_length_a 6.03188(17)
_cell_length_b 12.4097(4)
_cell_length_c 25.1549(6)
_cell_measurement_reflns_used 3088
_cell_measurement_temperature 123.00(10)
_cell_measurement_theta_max 74.7424
_cell_measurement_theta_min 3.9688
_cell_volume 1882.94(9)
_computing_cell_refinement CrysAlisPro
_computing_data_collection 'CrysAlisPro (Agilent, 2011)'
_computing_data_reduction CrysAlisPro
_computing_molecular_graphics 'ORTEP-3 (Farrugia, 1997); MERCURY (Macrae, <i>et al.</i>, 2008)'
_computing_publication_material SHELXL-97
_computing_structure_refinement 'SHELXL-97 (Sheldrick, 2008)'
_computing_structure_solution 'SHELXS-97 (Sheldrick, 2008)'
_diffrn_ambient_temperature 123.00(10)
_diffrn_detector_area_resol_mean 10.3953
_diffrn_measured_fraction_theta_full 0.994
_diffrn_measured_fraction_theta_max 0.994
_diffrn_measurement_device_type 'SuperNova, Dual, Cu at zero, Atlas'
_diffrn_measurement_method '\w scans'
_diffrn_radiation_monochromator mirror
_diffrn_radiation_source 'SuperNova (Cu) X-ray Source'
_diffrn_radiation_type CuK\a
_diffrn_radiation_wavelength 1.54184
_diffrn_reflns_av_R_equivalents 0.0395
_diffrn_reflns_av_sigmaI/netI 0.0539
_diffrn_reflns_limit_h_max 7
_diffrn_reflns_limit_h_min -6
_diffrn_reflns_limit_k_max 14
_diffrn_reflns_limit_k_min -9
_diffrn_reflns_limit_l_max 26
_diffrn_reflns_limit_l_min -30
_diffrn_reflns_number 5719
_diffrn_reflns_theta_full 69.98
_diffrn_reflns_theta_max 69.98
_diffrn_reflns_theta_min 3.97
_exptl_absorpt_coefficient_mu 0.709
_exptl_absorpt_correction_T_max 0.9654
_exptl_absorpt_correction_T_min 0.8654
_exptl_absorpt_correction_type multi-scan
_exptl_absorpt_process_details
;
CrysAlisPro, Agilent Technologies,
Version 1.171.35.19 (release 27-10-2011 CrysAlis171 .NET)
(compiled Oct 27 2011,15:02:11)
Empirical absorption correction using spherical harmonics,
 implemented in SCALE3 ABSPACK scaling algorithm.
;
_exptl_crystal_colour colourless
_exptl_crystal_density_diffrn 1.236
_exptl_crystal_density_method 'not measured'
_exptl_crystal_description plate
_exptl_crystal_F_000 760
_exptl_crystal_size_max 0.21
_exptl_crystal_size_mid 0.11
_exptl_crystal_size_min 0.05
_refine_diff_density_max 0.164
_refine_diff_density_min -0.214
_refine_diff_density_rms 0.040
_refine_ls_abs_structure_details 'Flack H D (1983), Acta Cryst. A39, 876-881'
_refine_ls_abs_structure_Flack -0.02(17)
_refine_ls_extinction_method none
_refine_ls_goodness_of_fit_ref 1.049
_refine_ls_hydrogen_treatment mixed
_refine_ls_matrix_type full
_refine_ls_number_parameters 234
_refine_ls_number_reflns 3500
_refine_ls_number_restraints 2
_refine_ls_restrained_S_all 1.049
_refine_ls_R_factor_all 0.0444
_refine_ls_R_factor_gt 0.0373
_refine_ls_shift/su_max 0.000
_refine_ls_shift/su_mean 0.000
_refine_ls_structure_factor_coef Fsqd
_refine_ls_weighting_details 'calc w=1/[\s^2^(Fo^2^)+(0.0434P)^2^+0.0000P] where P=(Fo^2^+2Fc^2^)/3'
_refine_ls_weighting_scheme calc
_refine_ls_wR_factor_gt 0.0883
_refine_ls_wR_factor_ref 0.0914
_reflns_number_gt 3169
_reflns_number_total 3500
_reflns_threshold_expression >2\s(I)
_cod_data_source_file ol203486p_si_001.cif
_cod_data_source_block oec-5-021
_cod_original_sg_symbol_H-M P212121
_cod_database_code 1503620

loop_
_symmetry_equiv_pos_as_xyz
'x, y, z'
'-x+1/2, -y, z+1/2'
'x+1/2, -y+1/2, -z'
'-x, y+1/2, -z+1/2'

loop_
_atom_site_label
_atom_site_type_symbol
_atom_site_fract_x
_atom_site_fract_y
_atom_site_fract_z
_atom_site_U_iso_or_equiv
_atom_site_adp_type
_atom_site_occupancy
_atom_site_symmetry_multiplicity
_atom_site_calc_flag
_atom_site_refinement_flags
O18 O -0.4270(2) 0.75980(11) 0.45205(5) 0.0307(3) Uani 1 1 d .
O21 O -0.2544(2) 0.60266(10) 0.46156(5) 0.0231(3) Uani 1 1 d .
O22 O -0.1599(2) 0.38298(10) 0.47782(5) 0.0190(3) Uani 1 1 d D
H22O H -0.258(4) 0.3410(18) 0.4649(9) 0.028 Uiso 1 1 d D
O25 O 0.5394(2) 0.23591(10) 0.44224(4) 0.0186(2) Uani 1 1 d D
H25 H 0.482(4) 0.1996(18) 0.4673(8) 0.028 Uiso 1 1 d D
O28 O 0.6039(2) -0.14010(10) 0.32342(5) 0.0221(3) Uani 1 1 d .
C18 C -0.2615(3) 0.70705(15) 0.44616(7) 0.0231(4) Uani 1 1 d .
C19 C -0.0417(3) 0.74091(14) 0.42297(7) 0.0237(4) Uani 1 1 d .
H19A H 0.0391 0.7891 0.4476 0.028 Uiso 1 1 calc R
H19B H -0.0622 0.7783 0.3886 0.028 Uiso 1 1 calc R
C20 C 0.0822(3) 0.63444(15) 0.41551(7) 0.0242(4) Uani 1 1 d .
H20A H 0.0659 0.6073 0.3787 0.029 Uiso 1 1 calc R
H20B H 0.2418 0.6427 0.4237 0.029 Uiso 1 1 calc R
C21 C -0.0310(3) 0.55926(14) 0.45528(7) 0.0196(3) Uani 1 1 d .
H21 H 0.0485 0.5630 0.4901 0.024 Uiso 1 1 calc R
C22 C -0.0468(3) 0.44307(14) 0.43773(6) 0.0181(3) Uani 1 1 d .
H22 H -0.1341 0.4394 0.4040 0.022 Uiso 1 1 calc R
C23 C 0.1843(3) 0.39585(15) 0.42786(7) 0.0219(4) Uani 1 1 d .
H23A H 0.2628 0.4408 0.4014 0.026 Uiso 1 1 calc R
H23B H 0.2703 0.3980 0.4614 0.026 Uiso 1 1 calc R
C24 C 0.1734(3) 0.27977(14) 0.40777(7) 0.0187(3) Uani 1 1 d .
H24A H 0.0842 0.2785 0.3747 0.022 Uiso 1 1 calc R
H24B H 0.0942 0.2358 0.4345 0.022 Uiso 1 1 calc R
C25 C 0.3992(3) 0.22608(14) 0.39626(6) 0.0167(3) Uani 1 1 d .
C26 C 0.3539(3) 0.10636(14) 0.38327(6) 0.0182(3) Uani 1 1 d .
H26A H 0.3063 0.0707 0.4166 0.022 Uiso 1 1 calc R
H26B H 0.2265 0.1037 0.3585 0.022 Uiso 1 1 calc R
C27 C 0.5404(3) 0.03847(15) 0.35914(6) 0.0196(3) Uani 1 1 d .
H27 H 0.5810 0.0701 0.3239 0.024 Uiso 1 1 calc R
C28 C 0.4450(3) -0.07342(14) 0.34994(7) 0.0201(3) Uani 1 1 d .
H28A H 0.4046 -0.1063 0.3845 0.024 Uiso 1 1 calc R
H28B H 0.3089 -0.0680 0.3281 0.024 Uiso 1 1 calc R
C44 C 0.5200(3) 0.28344(15) 0.35140(7) 0.0212(4) Uani 1 1 d .
H44A H 0.5381 0.3597 0.3605 0.032 Uiso 1 1 calc R
H44B H 0.4336 0.2771 0.3186 0.032 Uiso 1 1 calc R
H44C H 0.6661 0.2505 0.3463 0.032 Uiso 1 1 calc R
C45 C 0.7498(3) 0.03142(15) 0.39315(8) 0.0253(4) Uani 1 1 d .
H45A H 0.8107 0.1038 0.3984 0.038 Uiso 1 1 calc R
H45B H 0.8598 -0.0137 0.3751 0.038 Uiso 1 1 calc R
H45C H 0.7132 -0.0004 0.4277 0.038 Uiso 1 1 calc R
C48 C 0.5152(3) -0.24428(15) 0.31519(8) 0.0246(4) Uani 1 1 d .
H48A H 0.3894 -0.2398 0.2900 0.030 Uiso 1 1 calc R
H48B H 0.4583 -0.2729 0.3493 0.030 Uiso 1 1 calc R
C49 C 0.6874(3) -0.31973(15) 0.29345(7) 0.0196(4) Uani 1 1 d .
C50 C 0.6552(4) -0.43031(16) 0.29821(8) 0.0280(4) Uani 1 1 d .
H50 H 0.5259 -0.4567 0.3154 0.034 Uiso 1 1 calc R
C51 C 0.8098(4) -0.50271(16) 0.27808(8) 0.0326(5) Uani 1 1 d .
H51 H 0.7856 -0.5780 0.2818 0.039 Uiso 1 1 calc R
C52 C 0.9987(3) -0.46582(16) 0.25268(8) 0.0266(4) Uani 1 1 d .
H52 H 1.1045 -0.5152 0.2389 0.032 Uiso 1 1 calc R
C53 C 1.0311(3) -0.35581(16) 0.24760(8) 0.0275(4) Uani 1 1 d .
H53 H 1.1597 -0.3297 0.2300 0.033 Uiso 1 1 calc R
C54 C 0.8775(3) -0.28302(15) 0.26797(7) 0.0243(4) Uani 1 1 d .
H54 H 0.9026 -0.2078 0.2644 0.029 Uiso 1 1 calc R

loop_
_atom_site_aniso_label
_atom_site_aniso_U_11
_atom_site_aniso_U_22
_atom_site_aniso_U_33
_atom_site_aniso_U_23
_atom_site_aniso_U_13
_atom_site_aniso_U_12
O18 0.0346(7) 0.0250(7) 0.0326(7) -0.0012(6) 0.0010(6) 0.0098(6)
O21 0.0235(6) 0.0172(6) 0.0284(6) 0.0007(5) 0.0031(5) 0.0039(5)
O22 0.0208(6) 0.0171(6) 0.0190(5) 0.0019(4) -0.0002(5) -0.0031(5)
O25 0.0187(5) 0.0195(6) 0.0177(5) 0.0015(5) -0.0012(5) -0.0048(5)
O28 0.0234(6) 0.0154(6) 0.0274(6) -0.0036(5) 0.0043(5) -0.0009(5)
C18 0.0310(9) 0.0174(8) 0.0210(8) -0.0003(7) -0.0016(7) 0.0032(7)
C19 0.0317(9) 0.0145(9) 0.0249(8) 0.0006(6) -0.0009(7) -0.0027(7)
C20 0.0262(9) 0.0173(9) 0.0291(8) 0.0030(7) 0.0011(8) -0.0021(7)
C21 0.0204(8) 0.0174(8) 0.0210(7) -0.0010(6) 0.0002(7) 0.0013(7)
C22 0.0195(7) 0.0159(8) 0.0188(7) 0.0008(6) -0.0008(6) -0.0029(6)
C23 0.0203(8) 0.0160(8) 0.0294(8) -0.0037(7) 0.0017(7) 0.0007(7)
C24 0.0175(7) 0.0154(8) 0.0231(7) -0.0024(7) -0.0005(6) -0.0015(7)
C25 0.0176(7) 0.0142(8) 0.0183(7) -0.0003(6) 0.0001(6) -0.0013(6)
C26 0.0164(7) 0.0175(9) 0.0206(7) -0.0010(6) 0.0008(6) -0.0018(7)
C27 0.0207(8) 0.0162(8) 0.0219(8) 0.0002(6) 0.0028(7) -0.0001(7)
C28 0.0187(8) 0.0171(9) 0.0246(7) -0.0028(7) 0.0013(7) 0.0022(7)
C44 0.0235(8) 0.0198(9) 0.0202(7) 0.0019(7) 0.0032(7) -0.0005(7)
C45 0.0204(8) 0.0189(9) 0.0367(9) -0.0030(7) -0.0002(8) -0.0011(7)
C48 0.0204(8) 0.0193(9) 0.0341(9) -0.0055(7) 0.0006(7) -0.0032(7)
C49 0.0228(9) 0.0185(9) 0.0175(7) -0.0026(6) -0.0018(7) -0.0012(7)
C50 0.0347(10) 0.0188(9) 0.0305(9) 0.0007(7) 0.0089(8) -0.0042(8)
C51 0.0474(13) 0.0150(9) 0.0354(10) -0.0004(8) 0.0124(9) -0.0016(9)
C52 0.0327(10) 0.0212(9) 0.0259(8) -0.0050(7) 0.0044(7) 0.0007(8)
C53 0.0283(9) 0.0257(10) 0.0286(8) -0.0043(7) 0.0070(8) -0.0035(8)
C54 0.0277(9) 0.0162(9) 0.0290(8) -0.0025(7) 0.0023(7) -0.0041(7)

loop_
_atom_type_symbol
_atom_type_description
_atom_type_scat_dispersion_real
_atom_type_scat_dispersion_imag
_atom_type_scat_source
C C 0.0181 0.0091 'International Tables Vol C Tables 4.2.6.8 and 6.1.1.4'
H H 0.0000 0.0000 'International Tables Vol C Tables 4.2.6.8 and 6.1.1.4'
O O 0.0492 0.0322 'International Tables Vol C Tables 4.2.6.8 and 6.1.1.4'

loop_
_geom_angle_atom_site_label_1
_geom_angle_atom_site_label_2
_geom_angle_atom_site_label_3
_geom_angle
C18 O21 C21 110.59(14)
C48 O28 C28 110.08(13)
O18 C18 O21 120.82(18)
O18 C18 C19 128.72(17)
O21 C18 C19 110.46(16)
C18 C19 C20 103.66(14)
C21 C20 C19 103.23(15)
O21 C21 C22 109.01(14)
O21 C21 C20 104.94(14)
C22 C21 C20 114.78(15)
O22 C22 C21 108.78(13)
O22 C22 C23 110.45(14)
C21 C22 C23 110.81(15)
C24 C23 C22 112.03(15)
C23 C24 C25 115.54(14)
O25 C25 C44 105.98(13)
O25 C25 C24 109.37(13)
C44 C25 C24 111.10(14)
O25 C25 C26 110.83(13)
C44 C25 C26 112.21(13)
C24 C25 C26 107.38(13)
C27 C26 C25 118.87(15)
C28 C27 C45 110.22(15)
C28 C27 C26 106.54(14)
C45 C27 C26 114.65(14)
O28 C28 C27 110.20(14)
O28 C48 C49 111.20(14)
C54 C49 C50 118.56(17)
C54 C49 C48 122.28(16)
C50 C49 C48 119.16(17)
C51 C50 C49 120.82(19)
C52 C51 C50 120.44(19)
C51 C52 C53 118.99(18)
C52 C53 C54 120.78(18)
C49 C54 C53 120.41(17)

loop_
_geom_bond_atom_site_label_1
_geom_bond_atom_site_label_2
_geom_bond_distance
O18 C18 1.203(2)
O21 C18 1.353(2)
O21 C21 1.460(2)
O22 C22 1.428(2)
O25 C25 1.4381(19)
O28 C48 1.414(2)
O28 C28 1.431(2)
C18 C19 1.509(3)
C19 C20 1.529(3)
C20 C21 1.529(2)
C21 C22 1.511(2)
C22 C23 1.532(2)
C23 C24 1.528(2)
C24 C25 1.543(2)
C25 C44 1.520(2)
C25 C26 1.546(2)
C26 C27 1.531(2)
C27 C28 1.521(3)
C27 C45 1.528(3)
C48 C49 1.501(3)
C49 C54 1.390(3)
C49 C50 1.391(3)
C50 C51 1.391(3)
C51 C52 1.384(3)
C52 C53 1.385(3)
C53 C54 1.392(3)

loop_
_geom_hbond_atom_site_label_D
_geom_hbond_atom_site_label_H
_geom_hbond_atom_site_label_A
_geom_hbond_distance_DH
_geom_hbond_distance_HA
_geom_hbond_distance_DA
_geom_hbond_angle_DHA
_geom_hbond_site_symmetry_A
O22 H22O O25 0.851(17) 1.878(17) 2.7243(18) 173(2) 1_455
O25 H25 O22 0.849(17) 1.920(17) 2.7687(17) 178(2) 3_556

loop_
_geom_torsion_atom_site_label_1
_geom_torsion_atom_site_label_2
_geom_torsion_atom_site_label_3
_geom_torsion_atom_site_label_4
_geom_torsion
C21 O21 C18 O18 -174.32(16)
C21 O21 C18 C19 5.15(19)
O18 C18 C19 C20 -168.50(19)
O21 C18 C19 C20 12.09(19)
C18 C19 C20 C21 -23.17(18)
C18 O21 C21 C22 -143.73(14)
C18 O21 C21 C20 -20.31(18)
C19 C20 C21 O21 26.48(17)
C19 C20 C21 C22 146.11(15)
O21 C21 C22 O22 -61.31(17)
C20 C21 C22 O22 -178.65(14)
O21 C21 C22 C23 177.09(14)
C20 C21 C22 C23 59.74(19)
O22 C22 C23 C24 61.81(18)
C21 C22 C23 C24 -177.57(14)
C22 C23 C24 C25 179.46(14)
C23 C24 C25 O25 52.83(19)
C23 C24 C25 C44 -63.80(19)
C23 C24 C25 C26 173.16(14)
O25 C25 C26 C27 -73.06(18)
C44 C25 C26 C27 45.2(2)
C24 C25 C26 C27 167.55(14)
C25 C26 C27 C28 -178.87(14)
C25 C26 C27 C45 58.9(2)
C48 O28 C28 C27 179.66(14)
C45 C27 C28 O28 -59.65(18)
C26 C27 C28 O28 175.40(13)
C28 O28 C48 C49 -173.13(14)
O28 C48 C49 C54 -20.7(2)
O28 C48 C49 C50 160.13(17)
C54 C49 C50 C51 0.2(3)
C48 C49 C50 C51 179.34(18)
C49 C50 C51 C52 -0.3(3)
C50 C51 C52 C53 0.0(3)
C51 C52 C53 C54 0.4(3)
C50 C49 C54 C53 0.2(3)
C48 C49 C54 C53 -178.92(17)
C52 C53 C54 C49 -0.5(3)
